data_7715896
loop_
_publ_author_name
'Neumann, Till'
'Thompson, Benedict C.'
'Hebron, Denny'
'Graycon, Daniel M.'
'Collauto, Alberto'
'Roessler, Maxie M.'
'Wilson, Daniel W. N.'
'Musgrave, Rebecca A.'

_publ_section_title
;
 Heterobimetallic 3d-4f complexes supported by a Schiff-base tripodal
 ligand.
;
_journal_issue 23
_journal_name_full 'Dalton transactions (Cambridge, England : 2003)'
_journal_page_first 9921
_journal_page_last 9932
_journal_paper_doi 10.1039/d3dt03760f
_journal_volume 53
_journal_year 2024
_chemical_formula_moiety 'C33 H33 Co F6 La N4 O12 S2'
_chemical_formula_sum 'C33 H33 Co F6 La N4 O12 S2'
_chemical_formula_weight 1053.611
_space_group_crystal_system monoclinic
_space_group_IT_number 14
_space_group_name_Hall '-P 2yn'
_space_group_name_H-M_alt 'P 1 21/n 1'
_symmetry_Int_Tables_number 14
_atom_sites_solution_primary dual
_audit_creation_date 2023-08-22
_audit_creation_method
;
Olex2 1.3
(compiled Nov 21 2019 18:26:39 for OlexSys, GUI svn.r6003)
;
_audit_update_record
;
2023-11-10 deposited with the CCDC.	2024-04-30 downloaded from the CCDC.
;
_cell_angle_alpha 90
_cell_angle_beta 93.320(1)
_cell_angle_gamma 90
_cell_formula_units_Z 4
_cell_length_a 13.4835(1)
_cell_length_b 12.9504(1)
_cell_length_c 22.0541(2)
_cell_measurement_reflns_used 43763
_cell_measurement_temperature 150.0
_cell_measurement_theta_max 72.3060
_cell_measurement_theta_min 3.9580
_cell_volume 3844.55(5)
_computing_cell_refinement 'CrysAlisPro 1.171.40.53 (Rigaku OD, 2019)'
_computing_data_collection 'CrysAlisPro 1.171.40.53 (Rigaku OD, 2019)'
_computing_data_reduction 'CrysAlisPro 1.171.40.53 (Rigaku OD, 2019)'
_computing_molecular_graphics 'Olex2 1.3 (Dolomanov et al., 2009)'
_computing_publication_material 'Olex2 1.3 (Dolomanov et al., 2009)'
_computing_structure_refinement 'olex2.refine 1.3 (Bourhis et al., 2015)'
_computing_structure_solution 'SHELXT 2014/5 (Sheldrick, 2014)'
_diffrn_ambient_environment N~2~
_diffrn_ambient_temperature 150
_diffrn_detector 'CCD plate'
_diffrn_detector_area_resol_mean 5.2031
_diffrn_detector_type Atlas
_diffrn_measured_fraction_theta_full 0.9999
_diffrn_measured_fraction_theta_max 0.9896
_diffrn_measurement_details
;
List of Runs (angles in degrees, time in seconds):

  # Type    Start    End  Width  t~exp~   \w     \q     \k     \f   Frames
#--------------------------------------------------------------------------
  1  \w    -30.00  -5.00   1.00    1.61    --   22.00 118.00-132.48   25
  2  \w   -115.00 -20.00   1.00    1.61    --  -42.37 -38.00   0.00   95
  3  \w    -87.00  -7.00   1.00    1.61    --  -42.37 125.00 -90.00   80
  4  \w   -115.00 -21.00   1.00    1.61    --  -42.37 -38.00  90.00   94
  5  \w   -111.00 -18.00   1.00    1.61    --  -42.37 -38.00-180.00   93
  6  \w   -116.00 -30.00   1.00    1.61    --  -42.37 -38.00 -90.00   86
  7  \w     27.00  98.00   1.00    1.61    --   42.37-125.00 150.00   71
  8  \w      8.00  33.00   1.00    1.61    --   42.37  83.00  46.93   25
  9  \w     16.00  41.00   1.00    1.61    --   50.00  81.00 -68.27   25
 10  \w     16.00  42.00   1.00    1.61    --   50.00  82.00  64.88   26
 11  \w     16.00  41.00   1.00    1.61    --   50.00  81.00   0.42   25
 12  \w     16.00  42.00   1.00    1.61    --   50.00  81.00-145.59   26
 13  \w     16.00  41.00   1.00    1.61    --   50.00  82.00 137.03   25
 14  \w     36.00  61.00   1.00    1.61    --   66.00  70.00 170.07   25
 15  \w     35.00  64.00   1.00    1.61    --   66.00  71.00  51.69   29
 16  \w     35.00  62.00   1.00    1.61    --   66.00  69.00  26.90   27
 17  \w     39.00  65.00   1.00    1.61    --   70.00  69.00-168.43   26
 18  \w     39.00  64.00   1.00    1.61    --   70.00  71.00  91.43   25
 19  \w    100.00 143.00   1.00    1.61    --   70.00  71.00 -91.52   43
 20  \w     40.00  65.00   1.00    1.61    --   70.00  71.00-153.39   25
 21  \w    106.00 132.00   1.00    1.61    --   70.00  71.00 -40.88   26
 22  \w    110.00 140.00   1.00    1.61    --   70.00  71.00-153.39   30
 23  \w     39.00  66.00   1.00    1.61    --   70.00  69.00 121.03   27
 24  \w     39.00  65.00   1.00    1.61    --   70.00  71.00 -40.88   26
 25  \w     98.00 143.00   1.00    1.61    --   70.00  66.00  -5.59   45
 26  \w     40.00  66.00   1.00    1.61    --   70.00  66.00  -5.59   26
 27  \w     39.00  65.00   1.00    1.61    --   70.00  71.00 -91.52   26
 28  \w     40.00  67.00   1.00    1.61    --   70.00  70.00 -69.74   27
 29  \w     44.00  71.00   1.00    6.43    --   74.00  66.00 147.25   27
 30  \w     43.00  69.00   1.00    6.43    --   74.00  69.00-118.36   26
 31  \w     48.00  74.00   1.00    6.43    --   78.00  68.00  -5.79   26
 32  \w     51.00  77.00   1.00    6.43    --   82.00  70.00  18.94   26
 33  \w     57.00  86.00   1.00    6.43    --   86.00  61.00  72.52   29
 34  \w     55.00  82.00   1.00    6.43    --   86.00  70.00 -67.16   27
 35  \w    113.00 139.00   1.00    6.43    --   86.00  70.00  32.61   26
 36  \w     55.00  81.00   1.00    6.43    --   86.00  70.00  32.61   26
 37  \w     59.00  85.00   1.00    6.43    --   90.00  70.00-116.78   26
 38  \w     61.00  87.00   1.00    6.43    --   90.00  63.00-141.49   26
 39  \w     59.00  85.00   1.00    6.43    --   90.00  71.00 161.07   26
 40  \w     94.00 167.00   1.00    6.43    --   94.00  71.00  88.84   73
 41  \w     63.00  89.00   1.00    6.43    --   94.00  71.00  88.84   26
 42  \w     64.00 167.00   1.00    6.43    --   94.00  64.00  -9.90  103
 43  \w    134.00 171.00   1.00    6.43    --   98.00  65.00 111.61   37
 44  \w     68.00  94.00   1.00    6.43    --   98.00  65.00 111.61   26
 45  \w     71.00 174.00   1.00    6.43    --  102.00  71.00 163.64  103
 46  \w    106.00 162.00   1.00    6.43    --  103.86  65.00-109.63   56
 47  \w     89.00 117.00   1.00    6.43    --  103.86 -61.00-150.00   28
 48  \w     74.00  99.00   1.00    6.43    --  103.86  65.00-109.63   25
 49  \w     33.00  64.00   1.00    6.43    --  103.86 -61.00-150.00   31
 50  \w     75.00 125.00   1.00    6.43    --  103.86  61.00 -30.00   50
 51  \w     75.00 172.00   1.00    6.43    --  103.86  71.00-155.95   97
 52  \w    148.00 174.00   1.00    6.43    --  103.86  61.00 -90.00   26
 53  \w     77.00 102.00   1.00    6.43    --  103.86  61.00 -90.00   25
 54  \w     80.00 106.00   1.00    6.43    --  103.86 -95.00  30.00   26
 55  \w     33.00  63.00   1.00    6.43    --  103.86 -95.00  30.00   30
 56  \w     75.00 153.00   1.00    6.43    --  103.86  61.00  30.00   78
 57  \w     29.00  71.00   1.00    6.43    --  103.86 -77.00-180.00   42
 58  \w    103.00 130.00   1.00    6.43    --  103.86 -61.00  30.00   27
 59  \w     37.00  73.00   1.00    6.43    --  103.86 -61.00  30.00   36
 60  \w     25.00 106.00   1.00    6.43    --  103.86 -95.00 -90.00   81
 61  \w     75.00 174.00   1.00    6.43    --  103.86  61.00 -60.00   99
 62  \w     32.00 106.00   1.00    6.43    --  103.86 -95.00 120.00   74
 63  \w     36.00 101.00   1.00    6.43    --  103.86 -95.00   0.00   65
 64  \w     75.00 141.00   1.00    6.43    --  103.86  61.00 137.17   66
 65  \w    111.00 175.00   1.00    6.43    --  103.86  61.00  60.00   64
 66  \w     76.00 108.00   1.00    6.43    --  103.86  61.00  60.00   32
 67  \w     48.00 108.00   1.00    6.43    --  103.86-109.00-124.81   60
;
_diffrn_measurement_device 'four-circle diffractometer'
_diffrn_measurement_device_type 'SuperNova, Dual, Cu at home/near, Atlas'
_diffrn_measurement_method '\w scans'
_diffrn_orient_matrix_type 'CrysAlisPro convention (1999,Acta A55,543-557)'
_diffrn_orient_matrix_UB_11 0.1141120000
_diffrn_orient_matrix_UB_12 -0.0010099000
_diffrn_orient_matrix_UB_13 0.0093976000
_diffrn_orient_matrix_UB_21 -0.0000675000
_diffrn_orient_matrix_UB_22 -0.1183804000
_diffrn_orient_matrix_UB_23 -0.0071219000
_diffrn_orient_matrix_UB_31 0.0088646000
_diffrn_orient_matrix_UB_32 0.0121243000
_diffrn_orient_matrix_UB_33 -0.0689378000
_diffrn_radiation_monochromator mirror
_diffrn_radiation_probe x-ray
_diffrn_radiation_type 'Cu K\a'
_diffrn_radiation_wavelength 1.54184
_diffrn_reflns_av_R_equivalents 0.0415
_diffrn_reflns_av_unetI/netI 0.0180
_diffrn_reflns_Laue_measured_fraction_full 0.9999
_diffrn_reflns_Laue_measured_fraction_max 0.9896
_diffrn_reflns_limit_h_max 16
_diffrn_reflns_limit_h_min -16
_diffrn_reflns_limit_k_max 16
_diffrn_reflns_limit_k_min -16
_diffrn_reflns_limit_l_max 24
_diffrn_reflns_limit_l_min -26
_diffrn_reflns_number 71163
_diffrn_reflns_point_group_measured_fraction_full 0.9999
_diffrn_reflns_point_group_measured_fraction_max 0.9896
_diffrn_reflns_theta_full 67.6840
_diffrn_reflns_theta_max 72.54
_diffrn_reflns_theta_min 3.75
_diffrn_source 'micro-focus sealed X-ray tube'
_diffrn_source_type 'SuperNova (Cu) X-ray Source'
_exptl_absorpt_coefficient_mu 13.729
_exptl_absorpt_correction_T_max 0.997
_exptl_absorpt_correction_T_min 0.574
_exptl_absorpt_correction_type gaussian
_exptl_absorpt_process_details
;
CrysAlisPro 1.171.40.53 (Rigaku Oxford Diffraction, 2019)
Numerical absorption correction based on gaussian integration over
			a multifaceted crystal model
Empirical absorption correction using spherical harmonics,
 implemented in SCALE3 ABSPACK scaling algorithm.
;
_exptl_crystal_colour 'clear dark red'
_exptl_crystal_colour_lustre clear
_exptl_crystal_colour_modifier dark
_exptl_crystal_colour_primary red
_exptl_crystal_density_diffrn 1.820
_exptl_crystal_description block
_exptl_crystal_F_000 2099.288
_exptl_crystal_size_max 0.264
_exptl_crystal_size_mid 0.185
_exptl_crystal_size_min 0.155
_refine_diff_density_max 0.4819
_refine_diff_density_min -0.9890
_refine_diff_density_rms 0.0803
_refine_ls_d_res_high 0.8081
_refine_ls_d_res_low 11.7925
_refine_ls_goodness_of_fit_ref 1.0503
_refine_ls_hydrogen_treatment constr
_refine_ls_matrix_type full
_refine_ls_number_constraints 53
_refine_ls_number_parameters 537
_refine_ls_number_reflns 7553
_refine_ls_number_restraints 0
_refine_ls_restrained_S_all 1.0503
_refine_ls_R_factor_all 0.0227
_refine_ls_R_factor_gt 0.0218
_refine_ls_shift/su_max 0.0005
_refine_ls_shift/su_mean 0.0000
_refine_ls_structure_factor_coef Fsqd
_refine_ls_weighting_details 'w=1/[\s^2^(Fo^2^)+(0.0306P)^2^+3.0656P] where P=(Fo^2^+2Fc^2^)/3'
_refine_ls_weighting_scheme calc
_refine_ls_wR_factor_gt 0.0541
_refine_ls_wR_factor_ref 0.0546
_reflns_Friedel_coverage 0.0
_reflns_limit_h_max 13
_reflns_limit_h_min -16
_reflns_limit_k_max 16
_reflns_limit_k_min 0
_reflns_limit_l_max 26
_reflns_limit_l_min -13
_reflns_number_gt 7322
_reflns_number_total 7553
_reflns_threshold_expression I>=2u(I)
_cod_data_source_file d3dt03760f2.cif
_cod_data_source_block exp_3105
_cod_depositor_comments 'Adding full bibliography for 7715892--7715896.cif.'
_cod_original_sg_symbol_Hall '-P 2ybc (x-z,y,z)'
_cod_database_code 7715896
_chemical_oxdiff_formula 'C33 H33 Co F6 La N4 O12 S2'
_chemical_oxdiff_usercomment TN001
_reflns_odcompleteness_completeness 99.94
_reflns_odcompleteness_iscentric 1
_reflns_odcompleteness_theta 66.49
_olex2_refinement_description
;
1. Fixed Uiso
 At 1.2 times of:
  All C(H) groups, All C(H,H) groups
 At 1.5 times of:
  All C(H,H,H) groups
2.a Secondary CH2 refined with riding coordinates:
 C3(H3a,H3b), C4(H4a,H4b), C5(H5a,H5b)
2.b Aromatic/amide H refined with riding coordinates:
 C6(H6), C8(H8), C9(H9), C10(H10), C14(H14), C16(H16), C17(H17), C18(H18),
 C22(H22), C24(H24), C25(H25), C26(H26)
2.c Idealised Me refined as rotating group:
 C1(H1a,H1b,H1c), C13(H13a,H13b,H13c), C21(H21a,H21b,H21c), C29(H29a,H29b,
 H29c), C33(H33a,H33b,H33c)
;
_olex2_submission_special_instructions 'No special instructions were received'
_oxdiff_exptl_absorpt_empirical_details
;
Empirical correction (ABSPACK) includes:
- Absorption correction using spherical harmonics
- Frame scaling
;
_oxdiff_exptl_absorpt_empirical_full_max 1.873
_oxdiff_exptl_absorpt_empirical_full_min 0.723

loop_
_space_group_symop_id
_space_group_symop_operation_xyz
1 x,y,z
2 -x+1/2,y+1/2,-z+1/2
3 -x,-y,-z
4 x-1/2,-y-1/2,z-1/2

loop_
_atom_site_label
_atom_site_type_symbol
_atom_site_fract_x
_atom_site_fract_y
_atom_site_fract_z
_atom_site_U_iso_or_equiv
_atom_site_adp_type
_atom_site_occupancy
_atom_site_refinement_flags_posn
La1 La 0.735002(7) 0.719491(8) 0.393855(5) 0.01064(4) Uani 1.000000 .
Co1 Co 0.50352(2) 0.66194(2) 0.339351(14) 0.01003(7) Uani 1.000000 .
S1 S 0.78257(4) 0.75860(4) 0.57060(2) 0.01479(10) Uani 1.000000 .
S2 S 1.02062(3) 0.75293(4) 0.39370(2) 0.01824(10) Uani 1.000000 .
F1 F 0.84980(10) 0.56871(10) 0.57835(6) 0.0281(3) Uani 1.000000 .
F2 F 0.91689(12) 0.67266(12) 0.64433(7) 0.0394(4) Uani 1.000000 .
F3 F 0.95592(10) 0.68032(13) 0.55119(8) 0.0418(4) Uani 1.000000 .
F4 F 1.05474(14) 0.86186(16) 0.49267(7) 0.0532(5) Uani 1.000000 .
F5 F 1.03618(16) 0.95089(13) 0.41274(10) 0.0603(5) Uani 1.000000 .
F6 F 1.17131(12) 0.86443(18) 0.43122(10) 0.0629(6) Uani 1.000000 .
O1 O 0.61870(10) 0.58082(10) 0.38492(6) 0.0138(3) Uani 1.000000 .
O2 O 0.78610(10) 0.53595(10) 0.44184(7) 0.0158(3) Uani 1.000000 .
O3 O 0.62706(11) 0.72704(11) 0.30199(7) 0.0171(3) Uani 1.000000 .
O4 O 0.78501(11) 0.83000(12) 0.28814(7) 0.0223(3) Uani 1.000000 .
O5 O 0.55967(10) 0.77291(10) 0.40374(6) 0.0123(3) Uani 1.000000 .
O6 O 0.69840(10) 0.90857(11) 0.42847(7) 0.0176(3) Uani 1.000000 .
O7 O 0.74998(12) 0.73277(12) 0.50836(7) 0.0237(3) Uani 1.000000 .
O8 O 0.71101(13) 0.73475(13) 0.61391(8) 0.0281(4) Uani 1.000000 .
O9 O 0.83111(13) 0.85618(12) 0.57762(8) 0.0292(4) Uani 1.000000 .
O10 O 0.91519(11) 0.76446(12) 0.40477(8) 0.0213(3) Uani 1.000000 .
O11 O 1.06639(13) 0.66545(14) 0.42298(10) 0.0405(5) Uani 1.000000 .
O12 O 1.04387(14) 0.77127(16) 0.33252(9) 0.0364(4) Uani 1.000000 .
N1 N 0.41103(12) 0.54636(13) 0.37014(8) 0.0153(3) Uani 1.000000 .
N2 N 0.46560(12) 0.60864(13) 0.24987(8) 0.0157(3) Uani 1.000000 .
N3 N 0.37783(12) 0.75694(14) 0.32679(8) 0.0138(3) Uani 1.000000 .
N4 N 0.82952(14) 0.59972(14) 0.31392(9) 0.0216(4) Uani 1.000000 .
C1 C 0.18815(16) 0.5684(2) 0.25832(12) 0.0298(6) Uani 1.000000 .
H1a H 0.1857(4) 0.4937(3) 0.2513(8) 0.0447(8) Uiso 1.000000 GR
H1b H 0.1389(2) 0.5874(14) 0.2873(4) 0.0447(8) Uiso 1.000000 GR
H1c H 0.1734(6) 0.6047(11) 0.2198(5) 0.0447(8) Uiso 1.000000 GR
C2 C 0.29228(15) 0.59881(17) 0.28415(10) 0.0194(4) Uani 1.000000 .
C3 C 0.30619(15) 0.55212(18) 0.34767(10) 0.0208(4) Uani 1.000000 .
H3a H 0.27751(15) 0.48173(18) 0.34706(10) 0.0250(5) Uiso 1.000000 R
H3b H 0.26909(15) 0.59426(18) 0.37619(10) 0.0250(5) Uiso 1.000000 R
C4 C 0.36930(15) 0.55517(18) 0.24181(10) 0.0213(5) Uani 1.000000 .
H4a H 0.34347(15) 0.56245(18) 0.19908(10) 0.0256(5) Uiso 1.000000 R
H4b H 0.37902(15) 0.48067(18) 0.25027(10) 0.0256(5) Uiso 1.000000 R
C5 C 0.29612(16) 0.71734(16) 0.28627(10) 0.0194(5) Uani 1.000000 .
H5a H 0.23235(16) 0.74370(16) 0.30015(10) 0.0232(5) Uiso 1.000000 R
H5b H 0.30383(16) 0.74401(16) 0.24474(10) 0.0232(5) Uiso 1.000000 R
C6 C 0.43436(15) 0.46796(16) 0.40353(10) 0.0173(4) Uani 1.000000 .
H6 H 0.38244(15) 0.42045(16) 0.41025(10) 0.0207(5) Uiso 1.000000 R
C7 C 0.53091(15) 0.44373(15) 0.43214(9) 0.0149(4) Uani 1.000000 .
C8 C 0.53787(16) 0.35873(16) 0.47205(10) 0.0191(4) Uani 1.000000 .
H8 H 0.48013(16) 0.31900(16) 0.47834(10) 0.0230(5) Uiso 1.000000 R
C9 C 0.62622(17) 0.33203(16) 0.50206(10) 0.0207(4) Uani 1.000000 .
H9 H 0.62907(17) 0.27439(16) 0.52874(10) 0.0248(5) Uiso 1.000000 R
C10 C 0.71219(16) 0.38968(16) 0.49339(9) 0.0183(4) Uani 1.000000 .
H10 H 0.77344(16) 0.37190(16) 0.51424(9) 0.0220(5) Uiso 1.000000 R
C11 C 0.70654(15) 0.47259(15) 0.45415(9) 0.0136(4) Uani 1.000000 .
C12 C 0.61716(14) 0.50155(14) 0.42258(9) 0.0119(4) Uani 1.000000 .
C13 C 0.88276(15) 0.48744(17) 0.44544(11) 0.0208(4) Uani 1.000000 .
H13a H 0.8818(4) 0.4271(8) 0.4186(6) 0.0312(7) Uiso 1.000000 GR
H13b H 0.9327(2) 0.5368(4) 0.4328(7) 0.0312(7) Uiso 1.000000 GR
H13c H 0.8994(6) 0.4656(12) 0.48735(18) 0.0312(7) Uiso 1.000000 GR
C14 C 0.50829(15) 0.63066(16) 0.20114(9) 0.0165(4) Uani 1.000000 .
H14 H 0.47519(15) 0.60912(16) 0.16409(9) 0.0198(5) Uiso 1.000000 R
C15 C 0.60171(15) 0.68492(16) 0.19627(9) 0.0159(4) Uani 1.000000 .
C16 C 0.63895(18) 0.69407(18) 0.13828(10) 0.0237(5) Uani 1.000000 .
H16 H 0.60316(18) 0.66414(18) 0.10431(10) 0.0285(6) Uiso 1.000000 R
C17 C 0.7258(2) 0.7453(2) 0.12992(11) 0.0293(5) Uani 1.000000 .
H17 H 0.7506(2) 0.7484(2) 0.09052(11) 0.0352(6) Uiso 1.000000 R
C18 C 0.77854(19) 0.79330(18) 0.17873(12) 0.0267(5) Uani 1.000000 .
H18 H 0.83824(19) 0.82985(18) 0.17265(12) 0.0320(6) Uiso 1.000000 R
C19 C 0.74226(16) 0.78649(15) 0.23571(11) 0.0184(4) Uani 1.000000 .
C20 C 0.65463(15) 0.73072(15) 0.24597(9) 0.0135(4) Uani 1.000000 .
C21 C 0.86032(18) 0.9069(2) 0.28012(14) 0.0340(6) Uani 1.000000 .
H21a H 0.8789(11) 0.9392(11) 0.3193(2) 0.0510(9) Uiso 1.000000 GR
H21b H 0.9189(6) 0.8741(3) 0.2641(9) 0.0510(9) Uiso 1.000000 GR
H21c H 0.8345(5) 0.9596(9) 0.2515(7) 0.0510(9) Uiso 1.000000 GR
C22 C 0.36170(14) 0.84277(15) 0.35335(9) 0.0140(4) Uani 1.000000 .
H22 H 0.29566(14) 0.86855(15) 0.34963(9) 0.0167(5) Uiso 1.000000 R
C23 C 0.43387(15) 0.90461(15) 0.38850(9) 0.0139(4) Uani 1.000000 .
C24 C 0.40793(16) 1.00831(16) 0.39928(10) 0.0199(4) Uani 1.000000 .
H24 H 0.34131(16) 1.03012(16) 0.39073(10) 0.0239(5) Uiso 1.000000 R
C25 C 0.47693(18) 1.07818(17) 0.42185(11) 0.0251(5) Uani 1.000000 .
H25 H 0.45756(18) 1.14710(17) 0.42998(11) 0.0301(6) Uiso 1.000000 R
C26 C 0.57604(17) 1.04785(16) 0.43291(11) 0.0223(5) Uani 1.000000 .
H26 H 0.62493(17) 1.09654(16) 0.44679(11) 0.0267(6) Uiso 1.000000 R
C27 C 0.60165(15) 0.94619(15) 0.42335(9) 0.0148(4) Uani 1.000000 .
C28 C 0.53143(14) 0.87037(14) 0.40520(8) 0.0111(4) Uani 1.000000 .
C29 C 0.77311(17) 0.97655(17) 0.45549(12) 0.0253(5) Uani 1.000000 .
H29a H 0.7536(7) 0.9985(11) 0.4956(4) 0.0380(8) Uiso 1.000000 GR
H29b H 0.8368(3) 0.9401(5) 0.4597(8) 0.0380(8) Uiso 1.000000 GR
H29c H 0.7797(10) 1.0373(7) 0.4295(4) 0.0380(8) Uiso 1.000000 GR
C30 C 0.88125(16) 0.66515(17) 0.58694(10) 0.0207(4) Uani 1.000000 .
C31 C 1.07338(18) 0.8634(2) 0.43496(11) 0.0286(5) Uani 1.000000 .
C32 C 0.87122(16) 0.55414(17) 0.27943(10) 0.0211(5) Uani 1.000000 .
C33 C 0.9250(2) 0.4957(2) 0.23566(15) 0.0455(8) Uani 1.000000 .
H33a H 0.8781(3) 0.4537(14) 0.2106(7) 0.0683(12) Uiso 1.000000 GR
H33b H 0.9595(14) 0.5435(3) 0.2096(7) 0.0683(12) Uiso 1.000000 GR
H33c H 0.9736(12) 0.4506(14) 0.25722(15) 0.0683(12) Uiso 1.000000 GR

loop_
_atom_site_aniso_label
_atom_site_aniso_U_11
_atom_site_aniso_U_22
_atom_site_aniso_U_33
_atom_site_aniso_U_12
_atom_site_aniso_U_13
_atom_site_aniso_U_23
La1 0.00752(6) 0.00922(6) 0.01481(7) -0.00133(3) -0.00272(4) -0.00034(4)
Co1 0.00691(14) 0.01173(15) 0.01119(15) -0.00153(11) -0.00170(11) -0.00197(11)
S1 0.0142(2) 0.0125(2) 0.0172(2) -0.00036(17) -0.00334(18) -0.00163(18)
S2 0.0097(2) 0.0201(2) 0.0244(3) -0.00111(18) -0.00311(19) -0.0005(2)
F1 0.0370(8) 0.0137(6) 0.0336(8) 0.0013(5) 0.0022(6) 0.0017(5)
F2 0.0439(9) 0.0339(8) 0.0372(9) 0.0023(7) -0.0249(7) 0.0039(7)
F3 0.0181(7) 0.0429(9) 0.0660(11) 0.0071(6) 0.0157(7) 0.0184(8)
F4 0.0536(11) 0.0803(13) 0.0258(8) -0.0289(10) 0.0022(7) -0.0158(8)
F5 0.0812(14) 0.0216(8) 0.0771(14) -0.0181(8) -0.0042(11) -0.0001(8)
F6 0.0205(8) 0.0949(15) 0.0741(14) -0.0326(9) 0.0102(8) -0.0355(12)
O1 0.0110(6) 0.0087(6) 0.0210(7) -0.0023(5) -0.0029(5) 0.0030(5)
O2 0.0116(7) 0.0118(6) 0.0234(8) 0.0015(5) -0.0041(6) 0.0016(5)
O3 0.0120(7) 0.0266(8) 0.0127(7) -0.0052(5) 0.0005(5) -0.0000(6)
O4 0.0157(7) 0.0205(8) 0.0306(9) -0.0069(6) -0.0002(6) 0.0053(6)
O5 0.0118(7) 0.0095(6) 0.0151(7) 0.0005(5) -0.0024(5) -0.0014(5)
O6 0.0133(7) 0.0117(7) 0.0270(8) -0.0028(5) -0.0062(6) -0.0021(6)
O7 0.0285(9) 0.0229(8) 0.0185(8) 0.0054(6) -0.0077(7) -0.0031(6)
O8 0.0241(9) 0.0312(9) 0.0300(10) -0.0008(7) 0.0094(7) -0.0050(7)
O9 0.0335(9) 0.0146(8) 0.0383(10) -0.0070(7) -0.0085(7) 0.0008(7)
O10 0.0082(7) 0.0243(8) 0.0311(9) -0.0037(6) -0.0022(6) -0.0033(6)
O11 0.0232(9) 0.0299(10) 0.0673(14) 0.0061(7) -0.0054(9) 0.0146(9)
O12 0.0283(10) 0.0580(13) 0.0230(9) 0.0039(8) 0.0025(7) -0.0062(8)
N1 0.0102(8) 0.0178(8) 0.0178(9) -0.0040(6) 0.0006(6) -0.0041(7)
N2 0.0107(8) 0.0205(9) 0.0155(9) 0.0011(7) -0.0022(6) -0.0057(7)
N3 0.0091(8) 0.0191(8) 0.0129(8) -0.0017(6) -0.0024(6) -0.0006(7)
N4 0.0217(9) 0.0199(9) 0.0230(10) -0.0008(7) -0.0005(8) -0.0011(8)
C1 0.0131(11) 0.0435(15) 0.0320(14) -0.0058(10) -0.0056(9) -0.0150(11)
C2 0.0096(9) 0.0278(11) 0.0204(11) -0.0037(8) -0.0041(8) -0.0092(9)
C3 0.0094(9) 0.0264(11) 0.0265(12) -0.0068(8) -0.0004(8) -0.0044(9)
C4 0.0136(10) 0.0283(12) 0.0215(11) -0.0034(8) -0.0034(8) -0.0123(9)
C5 0.0107(10) 0.0276(12) 0.0189(11) 0.0018(8) -0.0063(8) -0.0049(8)
C6 0.0143(10) 0.0155(10) 0.0224(11) -0.0071(8) 0.0048(8) -0.0046(8)
C7 0.0162(10) 0.0106(9) 0.0184(10) -0.0022(7) 0.0044(8) -0.0047(7)
C8 0.0263(11) 0.0120(10) 0.0200(11) -0.0052(8) 0.0083(9) -0.0024(8)
C9 0.0339(12) 0.0118(9) 0.0169(11) 0.0008(8) 0.0072(9) 0.0021(8)
C10 0.0250(11) 0.0147(10) 0.0151(10) 0.0047(8) -0.0009(8) -0.0001(8)
C11 0.0170(10) 0.0090(9) 0.0150(10) -0.0006(7) 0.0020(8) -0.0035(7)
C12 0.0145(9) 0.0067(8) 0.0145(10) -0.0001(7) 0.0010(7) -0.0033(7)
C13 0.0117(10) 0.0187(10) 0.0312(12) 0.0051(8) -0.0045(8) 0.0011(9)
C14 0.0183(10) 0.0172(10) 0.0135(10) 0.0076(8) -0.0041(8) -0.0048(8)
C15 0.0192(10) 0.0151(9) 0.0135(10) 0.0077(8) 0.0013(8) 0.0029(8)
C16 0.0359(13) 0.0229(11) 0.0128(11) 0.0116(10) 0.0052(9) 0.0021(9)
C17 0.0412(14) 0.0279(12) 0.0204(12) 0.0093(11) 0.0165(10) 0.0087(10)
C18 0.0288(12) 0.0216(11) 0.0312(13) 0.0030(9) 0.0158(10) 0.0126(9)
C19 0.0164(10) 0.0152(10) 0.0237(12) 0.0039(7) 0.0029(8) 0.0074(8)
C20 0.0130(9) 0.0150(9) 0.0126(10) 0.0044(7) 0.0025(7) 0.0048(7)
C21 0.0210(12) 0.0270(13) 0.0531(17) -0.0113(10) -0.0046(11) 0.0177(12)
C22 0.0109(9) 0.0182(10) 0.0128(10) 0.0041(7) 0.0009(7) 0.0036(7)
C23 0.0154(10) 0.0136(9) 0.0126(10) 0.0022(7) 0.0010(7) 0.0014(7)
C24 0.0212(11) 0.0174(10) 0.0210(11) 0.0083(8) 0.0000(8) -0.0000(8)
C25 0.0302(12) 0.0133(10) 0.0313(13) 0.0075(9) -0.0029(10) -0.0043(9)
C26 0.0267(11) 0.0107(10) 0.0289(12) -0.0014(8) -0.0033(9) -0.0033(8)
C27 0.0166(10) 0.0122(9) 0.0153(10) 0.0014(7) -0.0026(8) 0.0012(7)
C28 0.0151(9) 0.0098(9) 0.0082(9) 0.0022(7) -0.0009(7) 0.0003(7)
C29 0.0200(11) 0.0135(10) 0.0410(14) -0.0073(8) -0.0114(10) -0.0004(9)
C30 0.0173(10) 0.0202(11) 0.0244(12) -0.0020(8) -0.0017(8) 0.0041(8)
C31 0.0201(11) 0.0389(14) 0.0268(13) -0.0148(10) 0.0013(9) -0.0033(10)
C32 0.0197(11) 0.0228(11) 0.0205(11) -0.0072(9) -0.0004(9) -0.0036(9)
C33 0.0402(16) 0.0499(18) 0.0487(18) -0.0152(13) 0.0213(13) -0.0263(15)

loop_
_atom_type_symbol
_atom_type_scat_dispersion_real
_atom_type_scat_dispersion_imag
_atom_type_scat_Cromer_Mann_a1
_atom_type_scat_Cromer_Mann_a2
_atom_type_scat_Cromer_Mann_a3
_atom_type_scat_Cromer_Mann_a4
_atom_type_scat_Cromer_Mann_b1
_atom_type_scat_Cromer_Mann_b2
_atom_type_scat_Cromer_Mann_b3
_atom_type_scat_Cromer_Mann_b4
_atom_type_scat_Cromer_Mann_c
_atom_type_scat_source
_atom_type_scat_dispersion_source
C 0.01920 0.00962 2.31000 1.02000 1.58860 0.86500 20.84390 10.20750 0.56870 51.65120 0.215599998832 'International Tables Volume C Table 6.1.1.4 (pp. 500-502)' 'Henke, Gullikson and Davis, At. Data and Nucl. Data Tables, 1993, 54, 2'
Co -2.41037 3.56694 12.28410 7.34090 4.00340 2.34880 4.27910 0.27840 13.53590 71.16920 1.01180005074 'International Tables Volume C Table 6.1.1.4 (pp. 500-502)' 'Henke, Gullikson and Davis, At. Data and Nucl. Data Tables, 1993, 54, 2'
F 0.07537 0.05506 3.53920 2.64120 1.51700 1.02430 10.28250 4.29440 0.26150 26.14760 0.277599990368 'International Tables Volume C Table 6.1.1.4 (pp. 500-502)' 'Henke, Gullikson and Davis, At. Data and Nucl. Data Tables, 1993, 54, 2'
H 0.00000 0.00000 0.49300 0.32291 0.14019 0.04081 10.51090 26.12570 3.14236 57.79970 0.0030380000826 'International Tables Volume C Table 6.1.1.4 (pp. 500-502)' 'Henke, Gullikson and Davis, At. Data and Nucl. Data Tables, 1993, 54, 2'
La -1.32533 9.78168 20.57800 19.59900 11.37270 3.28719 2.94817 0.24448 18.77260 133.12399 2.14678001404 'International Tables Volume C Table 6.1.1.4 (pp. 500-502)' 'Henke, Gullikson and Davis, At. Data and Nucl. Data Tables, 1993, 54, 2'
O 0.05239 0.03377 3.04850 2.28680 1.54630 0.86700 13.27710 5.70110 0.32390 32.90890 0.250800013542 'International Tables Volume C Table 6.1.1.4 (pp. 500-502)' 'Henke, Gullikson and Davis, At. Data and Nucl. Data Tables, 1993, 54, 2'
N 0.03256 0.01839 12.21260 3.13220 2.01250 1.16630 0.00570 9.89330 28.99750 0.58260 -11.5290002823 'International Tables Volume C Table 6.1.1.4 (pp. 500-502)' 'Henke, Gullikson and Davis, At. Data and Nucl. Data Tables, 1993, 54, 2'
S 0.33537 0.55136 6.90530 5.20340 1.43790 1.58630 1.46790 22.21510 0.25360 56.17200 0.866900026798 'International Tables Volume C Table 6.1.1.4 (pp. 500-502)' 'Henke, Gullikson and Davis, At. Data and Nucl. Data Tables, 1993, 54, 2'

loop_
_exptl_crystal_face_index_h
_exptl_crystal_face_index_k
_exptl_crystal_face_index_l
_exptl_crystal_face_perp_dist
-2 7 7 0.0816
2 8 -4 0.0832
6 5 -6 0.0906
6 -2 9 0.1057
-6 2 -9 0.1046
-6 2 10 0.1105
2 -6 -9 0.0710
0 -7 7 0.1015
1 0 -14 0.1251
-2 -6 -8 0.0769
-3 -6 8 0.1079
-5 -4 -9 0.0860
-7 -2 8 0.0914
-9 -1 -1 0.0945
8 -3 -5 0.0742
-2 8 -3 0.0878
1 7 8 0.0898
6 4 8 0.0797
8 3 -6 0.0850
8 3 3 0.0790
5 -3 -11 0.0884
7 -5 -3 0.0950
0 -7 -7 0.0653

loop_
_geom_angle_atom_site_label_1
_geom_angle_atom_site_label_2
_geom_angle_atom_site_label_3
_geom_angle
_geom_angle_site_symmetry_1
_geom_angle_site_symmetry_3
_geom_angle_publ_flag
O1 La1 Co1 37.93(3) . . ?
O2 La1 Co1 99.03(3) . . ?
O2 La1 O1 61.10(4) . . ?
O3 La1 Co1 37.93(3) . . ?
O3 La1 O1 66.53(5) . . ?
O3 La1 O2 119.61(5) . . ?
O4 La1 Co1 94.45(3) . . ?
O4 La1 O1 119.75(5) . . ?
O4 La1 O2 134.59(4) . . ?
O4 La1 O3 57.02(4) . . ?
O5 La1 Co1 39.19(3) . . ?
O5 La1 O1 65.95(4) . . ?
O5 La1 O2 115.92(4) . . ?
O5 La1 O3 62.26(5) . . ?
O5 La1 O4 101.74(4) . . ?
O6 La1 Co1 97.16(3) . . ?
O6 La1 O1 126.43(4) . . ?
O6 La1 O2 139.77(5) . . ?
O6 La1 O3 95.26(5) . . ?
O6 La1 O4 80.01(5) . . ?
O6 La1 O5 61.19(4) . . ?
O7 La1 Co1 113.02(4) . . ?
O7 La1 O1 98.51(5) . . ?
O7 La1 O2 70.21(5) . . ?
O7 La1 O3 147.21(5) . . ?
O7 La1 O4 140.73(5) . . ?
O7 La1 O5 85.11(5) . . ?
O7 La1 O6 69.56(5) . . ?
O10 La1 Co1 164.62(4) . . ?
O10 La1 O1 144.61(5) . . ?
O10 La1 O2 86.69(5) . . ?
O10 La1 O3 127.18(5) . . ?
O10 La1 O4 71.74(5) . . ?
O10 La1 O5 148.44(5) . . ?
O10 La1 O6 87.28(5) . . ?
O10 La1 O7 82.34(5) . . ?
N4 La1 Co1 95.85(4) . . ?
N4 La1 O1 81.23(5) . . ?
N4 La1 O2 68.30(5) . . ?
N4 La1 O3 76.28(5) . . ?
N4 La1 O4 67.30(5) . . ?
N4 La1 O5 134.39(5) . . ?
N4 La1 O6 145.58(5) . . ?
N4 La1 O7 132.30(5) . . ?
N4 La1 O10 72.88(5) . . ?
C12 La1 Co1 55.59(3) . . ?
C12 La1 O1 19.15(5) . . ?
C12 La1 O2 44.28(4) . . ?
C12 La1 O3 85.59(5) . . ?
C12 La1 O4 136.23(5) . . ?
C12 La1 O5 75.61(4) . . ?
C12 La1 O6 129.71(5) . . ?
C12 La1 O7 83.02(5) . . ?
C12 La1 O10 130.86(5) . . ?
C12 La1 N4 83.47(5) . . ?
O1 Co1 La1 44.69(4) . . ?
O3 Co1 La1 45.85(4) . . ?
O3 Co1 O1 78.68(6) . . ?
O5 Co1 La1 47.54(4) . . ?
O5 Co1 O1 78.01(5) . . ?
O5 Co1 O3 74.24(6) . . ?
N1 Co1 La1 127.05(5) . . ?
N1 Co1 O1 85.66(6) . . ?
N1 Co1 O3 158.02(6) . . ?
N1 Co1 O5 117.60(6) . . ?
N2 Co1 La1 124.92(5) . . ?
N2 Co1 O1 114.61(6) . . ?
N2 Co1 O3 85.35(6) . . ?
N2 Co1 O5 153.65(6) . . ?
N2 Co1 N1 87.31(7) . . ?
N3 Co1 La1 129.99(5) . . ?
N3 Co1 O1 158.77(6) . . ?
N3 Co1 O3 111.66(6) . . ?
N3 Co1 O5 86.88(6) . . ?
N3 Co1 N1 88.30(7) . . ?
N3 Co1 N2 85.34(7) . . ?
O8 S1 O7 113.68(10) . . ?
O9 S1 O7 114.65(10) . . ?
O9 S1 O8 116.20(11) . . ?
C30 S1 O7 102.20(10) . . ?
C30 S1 O8 103.77(10) . . ?
C30 S1 O9 104.00(10) . . ?
O11 S2 O10 113.84(11) . . ?
O12 S2 O10 114.25(11) . . ?
O12 S2 O11 116.66(13) . . ?
C31 S2 O10 101.06(10) . . ?
C31 S2 O11 104.57(12) . . ?
C31 S2 O12 104.01(12) . . ?
Co1 O1 La1 97.37(5) . . ?
C12 O1 La1 124.56(12) . . ?
C12 O1 Co1 131.01(12) . . ?
C11 O2 La1 114.69(11) . . ?
C13 O2 La1 128.23(12) . . ?
C13 O2 C11 115.89(15) . . ?
Co1 O3 La1 96.22(6) . . ?
C20 O3 La1 126.79(12) . . ?
C20 O3 Co1 131.71(13) . . ?
C19 O4 La1 111.89(11) . . ?
C21 O4 La1 130.51(14) . . ?
C21 O4 C19 116.23(18) . . ?
Co1 O5 La1 93.27(5) . . ?
C28 O5 La1 123.09(12) . . ?
C28 O5 Co1 124.76(12) . . ?
C27 O6 La1 119.68(11) . . ?
C29 O6 La1 123.55(12) . . ?
C29 O6 C27 116.72(16) . . ?
S1 O7 La1 163.74(11) . . ?
S2 O10 La1 155.38(10) . . ?
C3 N1 Co1 115.75(13) . . ?
C6 N1 Co1 128.56(14) . . ?
C6 N1 C3 115.59(17) . . ?
C4 N2 Co1 115.33(13) . . ?
C14 N2 Co1 127.70(14) . . ?
C14 N2 C4 116.06(17) . . ?
C5 N3 Co1 116.52(13) . . ?
C22 N3 Co1 127.25(14) . . ?
C22 N3 C5 116.07(17) . . ?
C32 N4 La1 176.48(17) . . ?
H1b C1 H1a 109.5 . . ?
H1c C1 H1a 109.5 . . ?
H1c C1 H1b 109.5 . . ?
C2 C1 H1a 109.5 . . ?
C2 C1 H1b 109.5 . . ?
C2 C1 H1c 109.5 . . ?
C3 C2 C1 107.44(18) . . ?
C4 C2 C1 108.33(17) . . ?
C4 C2 C3 111.03(18) . . ?
C5 C2 C1 107.22(19) . . ?
C5 C2 C3 111.44(18) . . ?
C5 C2 C4 111.19(19) . . ?
C2 C3 N1 113.15(17) . . ?
H3a C3 N1 108.95(11) . . ?
H3a C3 C2 108.95(11) . . ?
H3b C3 N1 108.95(11) . . ?
H3b C3 C2 108.95(12) . . ?
H3b C3 H3a 107.8 . . ?
C2 C4 N2 111.97(16) . . ?
H4a C4 N2 109.22(11) . . ?
H4a C4 C2 109.22(12) . . ?
H4b C4 N2 109.22(11) . . ?
H4b C4 C2 109.22(13) . . ?
H4b C4 H4a 107.9 . . ?
C2 C5 N3 112.94(17) . . ?
H5a C5 N3 109.00(11) . . ?
H5a C5 C2 109.00(11) . . ?
H5b C5 N3 109.00(11) . . ?
H5b C5 C2 109.00(12) . . ?
H5b C5 H5a 107.8 . . ?
H6 C6 N1 116.35(11) . . ?
C7 C6 N1 127.31(18) . . ?
C7 C6 H6 116.35(11) . . ?
C8 C7 C6 117.85(18) . . ?
C12 C7 C6 123.28(18) . . ?
C12 C7 C8 118.87(19) . . ?
H8 C8 C7 119.26(12) . . ?
C9 C8 C7 121.49(19) . . ?
C9 C8 H8 119.26(12) . . ?
H9 C9 C8 119.95(12) . . ?
C10 C9 C8 120.10(19) . . ?
C10 C9 H9 119.95(12) . . ?
H10 C10 C9 120.51(12) . . ?
C11 C10 C9 119.0(2) . . ?
C11 C10 H10 120.51(12) . . ?
C10 C11 O2 124.56(18) . . ?
C12 C11 O2 113.25(17) . . ?
C12 C11 C10 122.19(19) . . ?
O1 C12 La1 36.29(8) . . ?
C7 C12 La1 152.75(13) . . ?
C7 C12 O1 123.36(18) . . ?
C11 C12 La1 85.14(11) . . ?
C11 C12 O1 118.28(17) . . ?
C11 C12 C7 118.36(18) . . ?
H13a C13 O2 109.5 . . ?
H13b C13 O2 109.5 . . ?
H13b C13 H13a 109.5 . . ?
H13c C13 O2 109.5 . . ?
H13c C13 H13a 109.5 . . ?
H13c C13 H13b 109.5 . . ?
H14 C14 N2 116.42(12) . . ?
C15 C14 N2 127.16(19) . . ?
C15 C14 H14 116.42(11) . . ?
C16 C15 C14 117.7(2) . . ?
C20 C15 C14 123.40(18) . . ?
C20 C15 C16 118.8(2) . . ?
H16 C16 C15 119.42(14) . . ?
C17 C16 C15 121.2(2) . . ?
C17 C16 H16 119.42(14) . . ?
H17 C17 C16 119.59(14) . . ?
C18 C17 C16 120.8(2) . . ?
C18 C17 H17 119.59(14) . . ?
H18 C18 C17 120.62(14) . . ?
C19 C18 C17 118.8(2) . . ?
C19 C18 H18 120.62(15) . . ?
C18 C19 O4 125.7(2) . . ?
C20 C19 O4 112.72(19) . . ?
C20 C19 C18 121.5(2) . . ?
C15 C20 O3 124.13(18) . . ?
C19 C20 O3 117.02(19) . . ?
C19 C20 C15 118.83(19) . . ?
H21a C21 O4 109.5 . . ?
H21b C21 O4 109.5 . . ?
H21b C21 H21a 109.5 . . ?
H21c C21 O4 109.5 . . ?
H21c C21 H21a 109.5 . . ?
H21c C21 H21b 109.5 . . ?
H22 C22 N3 116.66(11) . . ?
C23 C22 N3 126.68(18) . . ?
C23 C22 H22 116.66(11) . . ?
C24 C23 C22 116.78(18) . . ?
C28 C23 C22 123.41(18) . . ?
C28 C23 C24 119.30(19) . . ?
H24 C24 C23 119.34(12) . . ?
C25 C24 C23 121.3(2) . . ?
C25 C24 H24 119.34(13) . . ?
H25 C25 C24 120.04(13) . . ?
C26 C25 C24 119.9(2) . . ?
C26 C25 H25 120.04(13) . . ?
H26 C26 C25 120.48(13) . . ?
C27 C26 C25 119.0(2) . . ?
C27 C26 H26 120.48(13) . . ?
C26 C27 O6 124.28(18) . . ?
C28 C27 O6 113.05(17) . . ?
C28 C27 C26 122.63(19) . . ?
C23 C28 O5 123.93(17) . . ?
C27 C28 O5 118.97(17) . . ?
C27 C28 C23 117.09(17) . . ?
H29a C29 O6 109.5 . . ?
H29b C29 O6 109.5 . . ?
H29b C29 H29a 109.5 . . ?
H29c C29 O6 109.5 . . ?
H29c C29 H29a 109.5 . . ?
H29c C29 H29b 109.5 . . ?
F1 C30 S1 111.91(15) . . ?
F2 C30 S1 111.07(16) . . ?
F2 C30 F1 107.40(18) . . ?
F3 C30 S1 110.77(15) . . ?
F3 C30 F1 107.50(19) . . ?
F3 C30 F2 108.01(19) . . ?
F4 C31 S2 112.51(17) . . ?
F5 C31 S2 111.09(17) . . ?
F5 C31 F4 106.4(2) . . ?
F6 C31 S2 109.80(19) . . ?
F6 C31 F4 107.9(2) . . ?
F6 C31 F5 109.0(2) . . ?
C33 C32 N4 179.6(3) . . ?
H33a C33 C32 109.5 . . ?
H33b C33 C32 109.5 . . ?
H33b C33 H33a 109.5 . . ?
H33c C33 C32 109.5 . . ?
H33c C33 H33a 109.5 . . ?
H33c C33 H33b 109.5 . . ?

loop_
_geom_bond_atom_site_label_1
_geom_bond_atom_site_label_2
_geom_bond_distance
_geom_bond_site_symmetry_2
_geom_bond_publ_flag
La1 Co1 3.3627(3) . ?
La1 O1 2.3848(13) . ?
La1 O2 2.6758(13) . ?
La1 O3 2.4272(15) . ?
La1 O4 2.8497(15) . ?
La1 O5 2.4849(14) . ?
La1 O6 2.6203(14) . ?
La1 O7 2.5275(16) . ?
La1 O10 2.4964(14) . ?
La1 N4 2.7200(19) . ?
La1 C12 3.3180(19) . ?
Co1 O1 2.0844(13) . ?
Co1 O3 2.0794(14) . ?
Co1 O5 2.1286(14) . ?
Co1 N1 2.0867(17) . ?
Co1 N2 2.1249(17) . ?
Co1 N3 2.0995(17) . ?
S1 O7 1.4558(16) . ?
S1 O8 1.4302(17) . ?
S1 O9 1.4274(16) . ?
S1 C30 1.819(2) . ?
S2 O10 1.4640(15) . ?
S2 O11 1.4266(18) . ?
S2 O12 1.423(2) . ?
S2 C31 1.818(2) . ?
F1 C30 1.329(3) . ?
F2 C30 1.331(3) . ?
F3 C30 1.329(3) . ?
F4 C31 1.312(3) . ?
F5 C31 1.322(3) . ?
F6 C31 1.328(3) . ?
O1 C12 1.321(2) . ?
O2 C11 1.390(2) . ?
O2 C13 1.445(2) . ?
O3 C20 1.311(3) . ?
O4 C19 1.382(3) . ?
O4 C21 1.440(3) . ?
O5 C28 1.319(2) . ?
O6 C27 1.391(2) . ?
O6 C29 1.441(2) . ?
N1 C3 1.472(3) . ?
N1 C6 1.283(3) . ?
N2 C4 1.473(3) . ?
N2 C14 1.280(3) . ?
N3 C5 1.470(3) . ?
N3 C22 1.281(3) . ?
N4 C32 1.137(3) . ?
C1 H1a 0.9800 . ?
C1 H1b 0.9800 . ?
C1 H1c 0.9800 . ?
C1 C2 1.536(3) . ?
C2 C3 1.527(3) . ?
C2 C4 1.543(3) . ?
C2 C5 1.537(3) . ?
C3 H3a 0.9900 . ?
C3 H3b 0.9900 . ?
C4 H4a 0.9900 . ?
C4 H4b 0.9900 . ?
C5 H5a 0.9900 . ?
C5 H5b 0.9900 . ?
C6 H6 0.9500 . ?
C6 C7 1.448(3) . ?
C7 C8 1.409(3) . ?
C7 C12 1.409(3) . ?
C8 H8 0.9500 . ?
C8 C9 1.373(3) . ?
C9 H9 0.9500 . ?
C9 C10 1.401(3) . ?
C10 H10 0.9500 . ?
C10 C11 1.378(3) . ?
C11 C12 1.407(3) . ?
C13 H13a 0.9800 . ?
C13 H13b 0.9800 . ?
C13 H13c 0.9800 . ?
C14 H14 0.9500 . ?
C14 C15 1.452(3) . ?
C15 C16 1.406(3) . ?
C15 C20 1.404(3) . ?
C16 H16 0.9500 . ?
C16 C17 1.367(4) . ?
C17 H17 0.9500 . ?
C17 C18 1.401(4) . ?
C18 H18 0.9500 . ?
C18 C19 1.377(3) . ?
C19 C20 1.414(3) . ?
C21 H21a 0.9800 . ?
C21 H21b 0.9800 . ?
C21 H21c 0.9800 . ?
C22 H22 0.9500 . ?
C22 C23 1.450(3) . ?
C23 C24 1.411(3) . ?
C23 C28 1.417(3) . ?
C24 H24 0.9500 . ?
C24 C25 1.370(3) . ?
C25 H25 0.9500 . ?
C25 C26 1.401(3) . ?
C26 H26 0.9500 . ?
C26 C27 1.380(3) . ?
C27 C28 1.406(3) . ?
C29 H29a 0.9800 . ?
C29 H29b 0.9800 . ?
C29 H29c 0.9800 . ?
C32 C33 1.453(3) . ?
C33 H33a 0.9800 . ?
C33 H33b 0.9800 . ?
C33 H33c 0.9800 . ?

loop_
_geom_torsion_atom_site_label_1
_geom_torsion_atom_site_label_2
_geom_torsion_atom_site_label_3
_geom_torsion_atom_site_label_4
_geom_torsion
_geom_torsion_site_symmetry_1
_geom_torsion_site_symmetry_2
_geom_torsion_site_symmetry_3
_geom_torsion_site_symmetry_4
_geom_torsion_publ_flag
La1 O1 C12 C7 154.38(14) . . . . ?
La1 O1 C12 C11 -26.49(15) . . . . ?
La1 O2 C11 C10 -160.86(13) . . . . ?
La1 O2 C11 C12 18.71(12) . . . . ?
La1 O3 C20 C15 146.31(15) . . . . ?
La1 O3 C20 C19 -35.04(15) . . . . ?
La1 O4 C19 C18 -153.52(14) . . . . ?
La1 O4 C19 C20 25.76(12) . . . . ?
La1 O5 C28 C23 155.68(14) . . . . ?
La1 O5 C28 C27 -23.24(15) . . . . ?
La1 O6 C27 C26 -171.45(16) . . . . ?
La1 O6 C27 C28 6.50(13) . . . . ?
La1 O7 S1 O8 166.2(3) . . . . ?
La1 O7 S1 O9 29.2(4) . . . . ?
La1 O7 S1 C30 -82.6(3) . . . . ?
La1 O10 S2 O11 -72.3(3) . . . . ?
La1 O10 S2 O12 65.2(3) . . . . ?
La1 O10 S2 C31 176.2(2) . . . . ?
La1 C12 O1 Co1 -143.65(15) . . . . ?
La1 C12 C7 C6 31.4(3) . . . . ?
La1 C12 C7 C8 -147.8(3) . . . . ?
La1 C12 C11 O2 -13.64(10) . . . . ?
La1 C12 C11 C10 165.94(11) . . . . ?
Co1 O1 C12 C7 10.73(17) . . . . ?
Co1 O1 C12 C11 -170.14(16) . . . . ?
Co1 O3 C20 C15 -1.63(19) . . . . ?
Co1 O3 C20 C19 177.02(17) . . . . ?
Co1 O5 C28 C23 33.34(16) . . . . ?
Co1 O5 C28 C27 -145.58(15) . . . . ?
Co1 N1 C3 C2 31.10(14) . . . . ?
Co1 N1 C6 C7 4.8(2) . . . . ?
Co1 N2 C4 C2 32.53(15) . . . . ?
Co1 N2 C14 C15 10.0(2) . . . . ?
Co1 N3 C5 C2 27.65(15) . . . . ?
Co1 N3 C22 C23 13.7(2) . . . . ?
O1 C12 C7 C6 -2.6(2) . . . . ?
O1 C12 C7 C8 178.23(19) . . . . ?
O1 C12 C11 O2 1.72(19) . . . . ?
O1 C12 C11 C10 -178.70(17) . . . . ?
O2 C11 C10 C9 179.74(19) . . . . ?
O2 C11 C12 C7 -179.10(16) . . . . ?
O3 C20 C15 C14 2.0(2) . . . . ?
O3 C20 C15 C16 -179.9(2) . . . . ?
O3 C20 C19 O4 -0.59(19) . . . . ?
O3 C20 C19 C18 178.72(18) . . . . ?
O4 C19 C18 C17 -179.5(2) . . . . ?
O4 C19 C20 C15 178.13(16) . . . . ?
O5 C28 C23 C22 -16.8(2) . . . . ?
O5 C28 C23 C24 171.7(2) . . . . ?
O5 C28 C27 O6 9.7(2) . . . . ?
O5 C28 C27 C26 -172.28(19) . . . . ?
O6 C27 C26 C25 175.1(2) . . . . ?
O6 C27 C28 C23 -169.26(16) . . . . ?
N1 C3 C2 C1 161.79(19) . . . . ?
N1 C3 C2 C4 43.50(19) . . . . ?
N1 C3 C2 C5 -81.03(19) . . . . ?
N1 C6 C7 C8 173.7(2) . . . . ?
N1 C6 C7 C12 -5.4(3) . . . . ?
N2 C4 C2 C1 160.2(2) . . . . ?
N2 C4 C2 C3 -82.1(2) . . . . ?
N2 C4 C2 C5 42.6(2) . . . . ?
N2 C14 C15 C16 175.3(2) . . . . ?
N2 C14 C15 C20 -6.6(3) . . . . ?
N3 C5 C2 C1 161.97(19) . . . . ?
N3 C5 C2 C3 44.7(2) . . . . ?
N3 C5 C2 C4 -79.79(19) . . . . ?
N3 C22 C23 C24 162.8(2) . . . . ?
N3 C22 C23 C28 -8.9(3) . . . . ?
C6 C7 C8 C9 -178.51(19) . . . . ?
C6 C7 C12 C11 178.24(19) . . . . ?
C7 C8 C9 C10 0.0(2) . . . . ?
C7 C12 C11 C10 0.5(2) . . . . ?
C8 C9 C10 C11 -0.4(2) . . . . ?
C9 C10 C11 C12 0.2(2) . . . . ?
C14 C15 C16 C17 179.1(2) . . . . ?
C14 C15 C20 C19 -176.67(19) . . . . ?
C15 C16 C17 C18 -2.2(3) . . . . ?
C15 C20 C19 C18 -2.6(2) . . . . ?
C16 C17 C18 C19 1.1(3) . . . . ?
C17 C18 C19 C20 1.3(3) . . . . ?
C22 C23 C24 C25 -167.7(2) . . . . ?
C22 C23 C28 C27 162.1(2) . . . . ?
C23 C24 C25 C26 1.9(3) . . . . ?
C23 C28 C27 C26 8.7(2) . . . . ?
C24 C25 C26 C27 -2.9(3) . . . . ?
C25 C26 C27 C28 -2.6(3) . . . . ?

loop_
_exptl_oxdiff_crystal_face_indexfrac_h
_exptl_oxdiff_crystal_face_indexfrac_k
_exptl_oxdiff_crystal_face_indexfrac_l
_exptl_oxdiff_crystal_face_x
_exptl_oxdiff_crystal_face_y
_exptl_oxdiff_crystal_face_z
-2.3589 7.0421 7.0089 -0.2104 -0.8834 -0.4187
1.7213 7.9748 -3.6797 0.1538 -0.9180 0.3656
5.9540 5.1392 -6.3338 0.6147 -0.5637 0.5517
6.0896 -2.0327 9.0933 0.7824 0.1755 -0.5975
-5.9035 2.0187 -9.4226 -0.7642 -0.1715 0.6217
-5.9479 2.0363 10.4622 -0.5825 -0.3152 -0.7493
1.8836 -6.4595 -8.7926 0.1388 0.8272 0.5445
0.4748 -7.1586 7.3996 0.1309 0.7947 -0.5927
1.2997 0.2529 -14.2557 0.0141 0.0715 0.9973
-1.9251 -6.4661 -8.3939 -0.2920 0.8254 0.4832
-2.9068 -6.3278 8.3926 -0.2464 0.6895 -0.6811
-5.4549 -3.5433 -8.9025 -0.7026 0.4832 0.5224
-7.2958 -1.6462 8.0710 -0.7550 0.1379 -0.6410
-8.5084 -1.4379 -1.4814 -0.9834 0.1813 0.0093
7.7438 -3.1274 -4.7400 0.8423 0.4035 0.3575
-1.9766 8.0231 -2.5746 -0.2579 -0.9313 0.2572
1.4345 6.6182 8.3604 0.2356 -0.8431 -0.4834
5.5202 4.3751 7.7074 0.6979 -0.5732 -0.4294
7.7157 2.7987 -5.5072 0.8259 -0.2926 0.4820
8.0309 2.6313 2.7410 0.9395 -0.3316 -0.0859
5.0998 -3.0773 -10.8560 0.4830 0.4413 0.7563
6.5290 -5.4597 -2.7065 0.7251 0.6652 0.1783
0.1990 -7.2007 -7.3852 -0.0394 0.9050 0.4236
